data_4505201
loop_
_publ_author_name
'Succaw, Gary L.'
'Weakley, Timothy J. R.'
'Han, Fusan'
'Doxsee, Kenneth M.'

_publ_section_title
;
 Crystal Engineering with Bis(thiourea) Derivatives&#x2020;
;
_journal_issue 6
_journal_name_full 'Crystal Growth &amp; Design'
_journal_page_first 2288
_journal_paper_doi 10.1021/cg050162c
_journal_volume 5
_journal_year 2005
_chemical_formula_moiety 'C22 H38 N4 S2 '
_chemical_formula_sum 'C22 H38 N4 S2'
_chemical_formula_weight 422.69
_space_group_IT_number 88
_symmetry_cell_setting tetragonal
_symmetry_Int_Tables_number 88
_symmetry_space_group_name_Hall '-I 4ad'
_symmetry_space_group_name_H-M 'I 41/a :2'
_audit_creation_date 1999-12-23
_audit_creation_method 'by teXsan v1.7'
_cell_angle_alpha 90
_cell_angle_beta 90
_cell_angle_gamma 90
_cell_formula_units_Z 8
_cell_length_a 16.699(4)
_cell_length_b 16.693(6)
_cell_length_c 18.989(4)
_cell_measurement_reflns_used 25
_cell_measurement_temperature 273
_cell_measurement_theta_max 11.0
_cell_measurement_theta_min 9.0
_cell_volume 5293(3)
_computing_cell_refinement 'CAD4/PC (Enraf-Nonius, 1993)'
_computing_data_collection 'CAD4/PC (Enraf-Nonius, 1993)'
_computing_data_reduction 'TEXSAN (Molecular Structure Corp., 1997)'
_computing_publication_material 'TEXSAN (Molecular Structure Corp., 1997)'
_computing_structure_refinement 'TEXSAN (Molecular Structure Corp., 1997)'
_computing_structure_solution 'TEXSAN (Molecular Structure Corp., 1997)'
_diffrn_ambient_temperature 273
_diffrn_measurement_device_type 'Enraf-Nonius CAD-4 diffractometer'
_diffrn_measurement_method '\w-2\q scans'
_diffrn_orient_matrix_UB_11 0.04882
_diffrn_orient_matrix_UB_12 -0.02074
_diffrn_orient_matrix_UB_13 0.02447
_diffrn_orient_matrix_UB_21 0.01989
_diffrn_orient_matrix_UB_22 -0.02260
_diffrn_orient_matrix_UB_23 -0.04553
_diffrn_orient_matrix_UB_31 0.02843
_diffrn_orient_matrix_UB_32 0.05145
_diffrn_orient_matrix_UB_33 -0.01013
_diffrn_radiation_detector 'scintillation counter'
_diffrn_radiation_monochromator graphite
_diffrn_radiation_source 'sealed X-ray tube'
_diffrn_radiation_type 'Mo K\a'
_diffrn_radiation_wavelength 0.71073
_diffrn_reflns_av_R_equivalents 0.00000
_diffrn_reflns_av_sigmaI/netI 0.250
_diffrn_reflns_limit_h_max 19
_diffrn_reflns_limit_h_min 0
_diffrn_reflns_limit_k_max 19
_diffrn_reflns_limit_k_min 0
_diffrn_reflns_limit_l_max 22
_diffrn_reflns_limit_l_min -2
_diffrn_reflns_number 2493
_diffrn_reflns_reduction_process 'Lp corrections applied'
_diffrn_reflns_theta_max 25.0
_diffrn_reflns_theta_min 1.6
_diffrn_standards_decay_% 0.00
_diffrn_standards_interval_time 60
_diffrn_standards_number 3
_exptl_absorpt_coefficient_mu 0.214
_exptl_absorpt_correction_T_max 1.000
_exptl_absorpt_correction_T_min 0.777
_exptl_absorpt_correction_type psi-scan
_exptl_absorpt_process_details 'North,Phillips & Matthews, 1968'
_exptl_crystal_colour colorless
_exptl_crystal_density_diffrn 1.061
_exptl_crystal_density_meas ?
_exptl_crystal_description plate
_exptl_crystal_F_000 1840.00
_exptl_crystal_size_max 0.4
_exptl_crystal_size_mid 0.40
_exptl_crystal_size_min 0.08
_refine_diff_density_max 0.56
_refine_diff_density_min -0.57
_refine_ls_abs_structure_details 'not applicable'
_refine_ls_extinction_method none
_refine_ls_goodness_of_fit_all 1.19
_refine_ls_goodness_of_fit_ref 1.82
_refine_ls_hydrogen_treatment constr
_refine_ls_matrix_type full
_refine_ls_number_constraints 0
_refine_ls_number_parameters 142
_refine_ls_number_reflns 2493
_refine_ls_number_restraints 0
_refine_ls_R_factor_all 0.184
_refine_ls_R_factor_gt 0.116
_refine_ls_shift/su_max 0.036
_refine_ls_shift/su_mean 0.007
_refine_ls_structure_factor_coef Fsqd
_refine_ls_weighting_details 'w = 4F~o~^2^/[\s^2^(I) + (0.020I)^2^]'
_refine_ls_weighting_scheme calc
_refine_ls_wR_factor_all 0.152
_refine_ls_wR_factor_ref 0.071
_reflns_number_gt 867
_reflns_number_total 2493
_reflns_threshold_expression I>1.0\s(I)
_cod_data_source_file cg050162csi20050909_024735.cif
_cod_data_source_block GS1299B
_cod_depositor_comments
;
The following automatic conversions were performed:

'_exptl_crystal_density_meas' value 'not measured' was changed to '?'
- the value is perceived as not measured.

Automatic conversion script
Id: cif_fix_values 3008 2015-01-20 13:52:24Z robertas 
;
_cod_original_sg_symbol_H-M 'I 41/a     '
_cod_original_formula_sum 'C22 H38 N4 S2 '
_cod_database_code 4505201

loop_
_symmetry_equiv_pos_as_xyz
'   +x,   +y,   +z'
1/2+x,1/2+y,1/2+z
'   -x,1/2-y,   +z'
'1/2-x,   -y,1/2+z'
3/4-y,1/4+x,1/4+z
1/4-y,3/4+x,3/4+z
1/4+y,1/4-x,1/4+z
3/4+y,3/4-x,3/4+z
'   -x,   -y,   -z'
1/2-x,1/2-y,1/2-z
'   +x,1/2+y,   -z'
'1/2+x,   +y,1/2-z'
3/4+y,1/4-x,1/4-z
1/4+y,3/4-x,3/4-z
1/4-y,1/4+x,1/4-z
3/4-y,3/4+x,3/4-z

loop_
_atom_site_label
_atom_site_fract_x
_atom_site_fract_y
_atom_site_fract_z
_atom_site_U_iso_or_equiv
_atom_site_occupancy
_atom_site_refinement_flags
_atom_site_adp_type
_atom_site_calc_flag
S 0.73293(10) 0.1949(1) 0.3769(1) 0.0996(7) 1.000 . Uani d
N(1) 0.6213(3) 0.1039(3) 0.3161(4) 0.086(2) 1.000 . Uani d
N(2) 0.5991(3) 0.1305(3) 0.4308(3) 0.081(2) 1.000 . Uani d
C(1) 0.657(1) -0.0446(9) 0.1063(9) 0.51(1) 1.000 . Uani d
C(2) 0.6799(7) 0.0229(8) 0.1446(7) 0.227(6) 1.000 . Uani d
C(3) 0.6375(6) 0.0344(7) 0.2060(5) 0.186(5) 1.000 . Uani d
C(4) 0.6620(4) 0.1049(6) 0.2482(5) 0.130(4) 1.000 . Uani d
C(5) 0.6488(4) 0.1400(4) 0.3748(6) 0.079(3) 1.000 . Uani d
C(6) 0.6179(4) 0.1544(4) 0.5019(4) 0.094(3) 1.000 . Uani d
C(7) 0.5000 0.2500 0.5021(4) 0.071(4) 0.500 ST Uani d
C(8) 0.5538(4) 0.2032(4) 0.5377(4) 0.076(3) 1.000 . Uani d
C(9) 0.5534(4) 0.2043(4) 0.6102(3) 0.091(3) 1.000 . Uani d
C(10) 0.5000 0.2500 0.6491(5) 0.098(5) 0.500 ST Uani d
C(11) 0.5000 0.2500 0.7294(5) 0.135(8) 0.500 ST Uani d
C(12) 0.597(2) 0.272(3) 0.7554(10) 0.18(1) 0.500 . Uani d
C(13) 0.487(3) 0.169(2) 0.752(1) 0.14(1) 0.500 . Uani d
C(14) 0.455(4) 0.314(3) 0.764(1) 0.17(2) 0.500 . Uani d
H(1) 0.6023 -0.0407 0.0940 0.618 1.000 . Uiso c
H(2) 0.6887 -0.0480 0.0646 0.618 1.000 . Uiso c
H(3) 0.6657 -0.0912 0.1340 0.618 1.000 . Uiso c
H(4) 0.7350 0.0179 0.1563 0.272 1.000 . Uiso c
H(5) 0.6725 0.0686 0.1155 0.272 1.000 . Uiso c
H(6) 0.5826 0.0406 0.1940 0.223 1.000 . Uiso c
H(7) 0.6440 -0.0120 0.2344 0.223 1.000 . Uiso c
H(8) 0.6481 0.1525 0.2236 0.156 1.000 . Uiso c
H(9) 0.7183 0.1035 0.2555 0.156 1.000 . Uiso c
H(10) 0.6268 0.1074 0.5290 0.113 1.000 . Uiso c
H(11) 0.6656 0.1855 0.5008 0.113 1.000 . Uiso c
H(12) 0.5000 0.2500 0.4521 0.085 0.500 S Uiso d
H(13) 0.5913 0.1722 0.6346 0.109 1.000 . Uiso c
H(14) 0.6001 0.2709 0.8053 0.210 0.500 . Uiso d
H(15) 0.6325 0.2336 0.7362 0.210 0.500 . Uiso d
H(16) 0.6110 0.3239 0.7389 0.210 0.500 . Uiso d
H(17) 0.4857 0.1674 0.8024 0.165 0.500 . Uiso d
H(18) 0.4373 0.1502 0.7343 0.165 0.500 . Uiso d
H(19) 0.5291 0.1358 0.7357 0.165 0.500 . Uiso d
H(20) 0.4632 0.3102 0.8137 0.200 0.500 . Uiso d
H(21) 0.4732 0.3641 0.7477 0.200 0.500 . Uiso d
H(22) 0.3997 0.3077 0.7540 0.200 0.500 . Uiso d
H(23) 0.5720 0.0758 0.3192 0.103 1.000 . Uiso c
H(24) 0.5485 0.1064 0.4226 0.097 1.000 . Uiso c

loop_
_atom_site_aniso_label
_atom_site_aniso_U_11
_atom_site_aniso_U_22
_atom_site_aniso_U_33
_atom_site_aniso_U_12
_atom_site_aniso_U_13
_atom_site_aniso_U_23
S 0.081(1) 0.110(2) 0.108(1) 0.000(1) 0.006(2) -0.012(2)
N(1) 0.079(4) 0.103(4) 0.076(5) -0.002(4) 0.003(4) -0.022(4)
N(2) 0.072(4) 0.099(5) 0.070(4) 0.012(4) 0.005(4) -0.010(4)
C(1) 0.76(4) 0.40(2) 0.39(2) -0.42(2) 0.32(2) -0.29(2)
C(2) 0.23(1) 0.27(1) 0.18(1) -0.07(1) 0.066(10) -0.07(1)
C(3) 0.22(1) 0.26(1) 0.081(8) -0.043(10) 0.066(8) -0.050(8)
C(4) 0.117(7) 0.191(9) 0.081(7) 0.011(7) 0.021(6) -0.030(7)
C(5) 0.075(5) 0.066(4) 0.095(5) 0.018(4) -0.001(6) -0.009(5)
C(6) 0.122(7) 0.089(6) 0.072(6) 0.012(5) -0.007(5) 0.004(5)
C(7) 0.106(9) 0.069(8) 0.038(5) -0.011(7) 0.0000 0.0000
C(8) 0.108(7) 0.064(5) 0.055(5) 0.015(4) -0.005(5) 0.005(4)
C(9) 0.136(7) 0.083(6) 0.054(6) 0.013(5) -0.018(5) 0.007(4)
C(10) 0.15(1) 0.092(10) 0.054(7) 0.008(9) 0.0001 0.0000
C(11) 0.26(3) 0.11(2) 0.030(8) 0.04(2) 0.0001 0.0001
C(12) 0.24(3) 0.21(3) 0.08(1) 0.00(3) -0.06(2) -0.01(2)
C(13) 0.23(4) 0.16(3) 0.03(1) -0.03(3) 0.00(2) 0.02(2)
C(14) 0.26(5) 0.17(4) 0.07(1) 0.06(4) 0.08(2) 0.01(2)

loop_
_atom_type_symbol
_atom_type_oxidation_number
_atom_type_number_in_cell
_atom_type_scat_dispersion_real
_atom_type_scat_dispersion_imag
_atom_type_scat_source
C 0 176 0.002 0.002
;International Tables for Crystallography
(1992, Vol. C, Tables 4.2.6.8 and 6.1.1.1)
;
H 0 304 0.000 0.000
;International Tables for Crystallography
(1992, Vol. C, Table 6.1.1.2)
;
N 0 32 0.004 0.003
;International Tables for Crystallography
(1992, Vol. C, Tables 4.2.6.8 and 6.1.1.1)
;
S 0 16 0.110 0.124
;International Tables for Crystallography
(1992, Vol. C, Tables 4.2.6.8 and 6.1.1.1)
;

loop_
_geom_angle_atom_site_label_1
_geom_angle_atom_site_label_2
_geom_angle_atom_site_label_3
_geom_angle
_geom_angle_site_symmetry_1
_geom_angle_site_symmetry_3
_geom_angle_publ_flag
C(4) N(1) C(5) 124.6(7) . . yes
C(4) N(1) H(24) 117.7 . . no
C(5) N(1) H(24) 117.7 . . no
C(5) N(2) C(6) 124.6(6) . . yes
C(5) N(2) H(25) 117.7(6) . . yes
C(6) N(2) H(25) 117.7(6) . . yes
C(2) C(1) H(1) 109.5 . . no
C(2) C(1) H(2) 109.5 . . no
C(2) C(1) H(3) 109.5 . . no
H(1) C(1) H(2) 109.4 . . no
H(1) C(1) H(3) 109.5 . . no
H(2) C(1) H(3) 109.5 . . no
C(1) C(2) C(3) 114.5(13) . . yes
C(1) C(2) H(4) 108.2 . . no
C(1) C(2) H(5) 108.2 . . no
C(3) C(2) H(4) 108.2 . . no
C(3) C(2) H(5) 108.2 . . no
H(4) C(2) H(5) 109.5 . . no
C(2) C(3) C(4) 115.2(10) . . yes
C(2) C(3) H(6) 108.0 . . no
C(2) C(3) H(7) 108.0 . . no
C(4) C(3) H(6) 108.0 . . no
C(4) C(3) H(7) 108.0 . . no
H(6) C(3) H(7) 109.5 . . no
N(1) C(4) C(3) 109.9(8) . . yes
N(1) C(4) H(8) 109.4 . . no
N(1) C(4) H(9) 109.4 . . no
C(3) C(4) H(8) 109.4 . . no
C(3) C(4) H(9) 109.4 . . no
H(8) C(4) H(9) 109.5 . . no
S C(5) N(1) 123.4(7) . . yes
S C(5) N(2) 123.8(7) . . yes
N(1) C(5) N(2) 112.8(6) . . yes
N(2) C(6) C(8) 114.7(6) . . yes
N(2) C(6) H(10) 108.2 . . no
N(2) C(6) H(11) 108.2 . . no
C(8) C(6) H(10) 108.2 . . no
C(8) C(6) H(11) 108.2 . . no
H(10) C(6) H(11) 109.5 . . no
C(8) C(7) C(8) 120.8(9) . 2_655 yes
C(8) C(7) H(12) 119.6 . . no
C(8) C(7) H(12) 119.6 2_655 . no
C(6) C(8) C(7) 123.5(6) . . yes
C(6) C(8) C(9) 117.5(6) . . yes
C(7) C(8) C(9) 118.9(7) . . yes
C(8) C(9) C(10) 122.9(7) . . yes
C(8) C(9) H(13) 118.5 . . no
C(10) C(9) H(13) 118.5 . . no
C(9) C(10) C(9) 115.5(8) . 2_655 yes
C(9) C(10) C(11) 122.3(4) . . yes
C(9) C(10) C(11) 122.2(4) 2_655 . yes
C(10) C(11) C(12) 106.5(8) . . yes
C(10) C(11) C(13) 107.7(11) . . yes
C(10) C(11) C(14) 116.9(13) . . yes
C(12) C(11) C(13) 104.8(15) . . yes
C(12) C(11) C(14) 101.3(18) . . yes
C(13) C(11) C(14) 117.9(13) . . yes
C(11) C(12) H(15) 109.5 . . no
C(11) C(12) H(16) 109.5 . . no
C(11) C(12) H(17) 109.5 . . no
H(15) C(12) H(16) 109.5 . . no
H(15) C(12) H(17) 109.4 . . no
H(16) C(12) H(17) 109.4 . . no
C(11) C(13) H(18) 109.5 . . no
C(11) C(13) H(19) 109.5 . . no
C(11) C(13) H(20) 109.4 . . no
H(18) C(13) H(19) 109.6 . . no
H(18) C(13) H(20) 109.4 . . no
H(19) C(13) H(20) 109.4 . . no
C(11) C(14) H(21) 109.4 . . no
C(11) C(14) H(22) 109.5 . . no
C(11) C(14) H(23) 109.4 . . no
H(21) C(14) H(22) 109.5 . . no
H(21) C(14) H(23) 109.4 . . no
H(22) C(14) H(23) 109.6 . . no

loop_
_geom_bond_atom_site_label_1
_geom_bond_atom_site_label_2
_geom_bond_distance
_geom_bond_site_symmetry_2
_geom_bond_publ_flag
S C(5) 1.678(6) . yes
N(1) C(4) 1.459(8) . yes
N(1) C(5) 1.346(8) . yes
N(1) H(24) 0.95 . no
N(2) C(5) 1.360(8) . yes
N(2) C(6) 1.442(7) . yes
N(2) H(25) 0.950(5) . yes
C(1) C(2) 1.39(1) . yes
C(1) H(1) 0.95 . no
C(1) H(2) 0.95 . no
C(1) H(3) 0.95 . no
C(2) C(3) 1.38(1) . yes
C(2) H(4) 0.95 . no
C(2) H(5) 0.95 . no
C(3) C(4) 1.48(1) . yes
C(3) H(6) 0.95 . no
C(3) H(7) 0.95 . no
C(4) H(8) 0.95 . no
C(4) H(9) 0.95 . no
C(6) C(8) 1.508(8) . yes
C(6) H(10) 0.95 . no
C(6) H(11) 0.95 . no
C(7) C(8) 1.368(6) . yes
C(7) C(8) 1.369(6) 2_655 yes
C(7) H(12) 0.95 . no
C(8) C(9) 1.375(8) . yes
C(9) C(10) 1.388(7) . yes
C(9) H(13) 0.95 . no
C(10) C(11) 1.52(1) . yes
C(11) C(12) 1.73(2) . yes
C(11) C(13) 1.44(4) . yes
C(11) C(14) 1.46(4) . yes
C(12) H(15) 0.95 . no
C(12) H(16) 0.95 . no
C(12) H(17) 0.95 . no
C(13) H(18) 0.95 . no
C(13) H(19) 0.95 . no
C(13) H(20) 0.95 . no
C(14) H(21) 0.95 . no
C(14) H(22) 0.95 . no
C(14) H(23) 0.95 . no

loop_
_geom_contact_atom_site_label_1
_geom_contact_atom_site_label_2
_geom_contact_distance
_geom_contact_site_symmetry_2
_geom_contact_publ_flag
S N(2) 3.378(5) 16_545 no
S N(1) 3.455(5) 16_545 no
S C(9) 3.710(7) 12_554 no
N(1) C(7) 3.425(6) 15 no
N(1) C(2) 3.71(1) 3_545 no
N(1) C(8) 3.761(8) 15 no
N(2) C(5) 3.681(7) 15 no
C(1) C(14) 3.56(4) 4_554 no
C(2) C(5) 3.76(1) 12_554 no
C(4) C(7) 3.630(8) 15 no

loop_
_geom_torsion_atom_site_label_1
_geom_torsion_atom_site_label_2
_geom_torsion_atom_site_label_3
_geom_torsion_atom_site_label_4
_geom_torsion_site_symmetry_3
_geom_torsion_site_symmetry_4
_geom_torsion
_geom_torsion_publ_flag
S C(5) N(1) C(4) . . 2.5(10) no
S C(5) N(2) C(6) . . -10.8(9) no
N(1) C(4) C(3) C(2) . . -171.6(10) no
N(1) C(5) N(2) C(6) . . 172.3(6) no
N(2) C(5) N(1) C(4) . . 179.4(6) no
N(2) C(6) C(8) C(7) . . -26.8(9) no
N(2) C(6) C(8) C(9) . . 157.6(7) no
C(1) C(2) C(3) C(4) . . 178.7(15) no
C(3) C(4) N(1) C(5) . . 155.3(8) no
C(5) N(2) C(6) C(8) . . 130.6(6) no
C(6) C(8) C(7) C(8) . 2_655 -175.9(7) no
C(6) C(8) C(9) C(10) . . 176.7(5) no
C(7) C(8) C(9) C(10) . . 0.9(11) no
C(8) C(7) C(8) C(9) 2_655 2_655 -0.4(5) no
C(8) C(9) C(10) C(9) . 2_655 -0.5(6) no
C(8) C(9) C(10) C(11) . . 179.5(6) no
C(9) C(10) C(11) C(12) . . 53.4(18) no
C(9) C(10) C(11) C(13) . . -58.6(23) no
C(9) C(10) C(11) C(14) . . 165.8(29) no
